data_1530570
loop_
_publ_author_name
'Pertlik, F.'

_publ_section_title
;
 Dimorphism of hydrothermal synthesized copper tellurite Cu Te O3: The
 structure of a monoclinic representative
;
_journal_name_full 'Journal of Solid State Chemistry'
_journal_page_first 291
_journal_page_last 295
_journal_volume 71
_journal_year 1987
_chemical_formula_sum 'Cu O3 Te'
_chemical_name_systematic 'Cu Te O3'
_space_group_IT_number 14
_symmetry_space_group_name_Hall '-P 2yn'
_symmetry_space_group_name_H-M 'P 1 21/n 1'
_cell_angle_alpha 90
_cell_angle_beta 95.06
_cell_angle_gamma 90
_cell_formula_units_Z 4
_cell_length_a 5.214
_cell_length_b 9.108
_cell_length_c 5.965
_cell_volume 282.169
_citation_journal_id_ASTM JSSCBI
_cod_data_source_file Pertlik_JSSCBI_1987_1533.cif
_cod_data_source_block Cu1O3Te1
_cod_original_cell_volume 282.1686
_cod_original_sg_symbol_Hall '-P 2ybc (x-z,y,z)'
_cod_original_formula_sum 'Cu1 O3 Te1'
_cod_database_code 1530570

loop_
_symmetry_equiv_pos_as_xyz
x,y,z
-x+1/2,y+1/2,-z+1/2
-x,-y,-z
x-1/2,-y-1/2,z-1/2

loop_
_atom_site_label
_atom_site_type_symbol
_atom_site_fract_x
_atom_site_fract_y
_atom_site_fract_z
_atom_site_occupancy
_atom_site_U_iso_or_equiv
Te1 Te+4 0.7576 0.2025 0.5995 1 0.0
O3 O-2 -0.0092 0.1396 0.8482 1 0.0
O2 O-2 0.936 0.137 0.3609 1 0.0
O1 O-2 0.9099 0.3929 0.6096 1 0.0
Cu1 Cu+2 0.7425 0.5187 0.3695 1 0.0
